data_7029519
loop_
_publ_author_name
'Dolinar, Brian S.'
'Berry, John F.'

_publ_section_title
;
 Electronic tuning of Mo2(thioamidate)4 complexes through \p-system
 substituents and cis/trans isomerism.
;
_journal_issue 16
_journal_name_full 'Dalton transactions (Cambridge, England : 2003)'
_journal_page_first 6165
_journal_page_last 6176
_journal_paper_doi 10.1039/c4dt00297k
_journal_volume 43
_journal_year 2014
_chemical_formula_moiety 'C14 H18 Mo2 N2 O4 S4'
_chemical_formula_sum 'C14 H18 Mo2 N2 O4 S4'
_chemical_formula_weight 598.42
_space_group_crystal_system monoclinic
_space_group_IT_number 14
_space_group_name_Hall '-P 2ybc'
_space_group_name_H-M_alt 'P 1 21/c 1'
_symmetry_space_group_name_Hall '-P 2ybc'
_symmetry_space_group_name_H-M 'P 1 21/c 1'
_atom_sites_solution_hydrogens geom
_atom_sites_solution_primary direct
_atom_sites_solution_secondary difmap
_audit_creation_date 2013-12-18
_audit_creation_method
;
  Olex2 1.2-alpha
  (compiled Nov  5 2012 18:25:38, GUI svn.r4372)
;
_cell_angle_alpha 90.00
_cell_angle_beta 104.6340(10)
_cell_angle_gamma 90.00
_cell_formula_units_Z 2
_cell_length_a 8.4950(2)
_cell_length_b 7.4672(2)
_cell_length_c 15.4637(4)
_cell_measurement_reflns_used 8454
_cell_measurement_temperature 100(2)
_cell_measurement_theta_max 30.5157
_cell_measurement_theta_min 2.7227
_cell_volume 949.10(4)
_computing_cell_refinement 'SAINT Ver. 7.24A (Bruker-AXS, 2007)'
_computing_data_collection 'APEX2 Ver. 2.1-4 (Bruker-AXS, 2009)'
_computing_data_reduction 'SAINT Ver. 7.24A'
_computing_molecular_graphics
;
O. V. Dolomanov, L. J. Bourhis, R. J. Gildea, J. A. K. Howard and H. Puschmann,
OLEX2: a complete structure solution, refinement and analysis program.
J. Appl. Cryst. (2009). 42, 339-341.
;
_computing_publication_material
;
O. V. Dolomanov, L. J. Bourhis, R. J. Gildea, J. A. K. Howard and H. Puschmann,
OLEX2: a complete structure solution, refinement and analysis program.
J. Appl. Cryst. (2009). 42, 339-341.
;
_computing_structure_refinement
;
XLMP, G.M. Sheldrick, Acta Cryst.
(2008). A64, 112-122
;
_computing_structure_solution
;
XS, G.M. Sheldrick, Acta Cryst.
(2008). A64, 112-122
;
_diffrn_ambient_temperature 100.0
_diffrn_measured_fraction_theta_full 1.000
_diffrn_measured_fraction_theta_max 1.000
_diffrn_measurement_device_type 'Bruker SMART APEX2 area detector'
_diffrn_measurement_method '0.60\% \w and 0.6\% \f scans'
_diffrn_radiation_monochromator 'mirror optics'
_diffrn_radiation_type MoK\a
_diffrn_radiation_wavelength 0.71073
_diffrn_reflns_av_R_equivalents 0.0549
_diffrn_reflns_av_unetI/netI 0.0269
_diffrn_reflns_limit_h_max 11
_diffrn_reflns_limit_h_min -12
_diffrn_reflns_limit_k_max 10
_diffrn_reflns_limit_k_min 0
_diffrn_reflns_limit_l_max 22
_diffrn_reflns_limit_l_min 0
_diffrn_reflns_number 2908
_diffrn_reflns_theta_full 30.54
_diffrn_reflns_theta_max 30.54
_diffrn_reflns_theta_min 2.48
_diffrn_source 'microfocus sealed tube'
_exptl_absorpt_coefficient_mu 1.785
_exptl_absorpt_correction_T_max 0.8253
_exptl_absorpt_correction_T_min 0.6567
_exptl_absorpt_correction_type analytical
_exptl_crystal_colour brown
_exptl_crystal_density_diffrn 2.094
_exptl_crystal_density_method 'not measured'
_exptl_crystal_description plate
_exptl_crystal_F_000 592
_exptl_crystal_size_max 0.073
_exptl_crystal_size_mid 0.03
_exptl_crystal_size_min 0.03
_refine_diff_density_max 0.685
_refine_diff_density_min -0.489
_refine_diff_density_rms 0.114
_refine_ls_extinction_method none
_refine_ls_goodness_of_fit_ref 1.099
_refine_ls_hydrogen_treatment undef
_refine_ls_matrix_type full
_refine_ls_number_parameters 119
_refine_ls_number_reflns 2908
_refine_ls_number_restraints 0
_refine_ls_restrained_S_all 1.099
_refine_ls_R_factor_all 0.0326
_refine_ls_R_factor_gt 0.0241
_refine_ls_shift/su_max 0.001
_refine_ls_shift/su_mean 0.000
_refine_ls_structure_factor_coef Fsqd
_refine_ls_weighting_details 'calc w=1/[\s^2^(Fo^2^)+(0.0154P)^2^+2.0690P] where P=(Fo^2^+2Fc^2^)/3'
_refine_ls_weighting_scheme calc
_refine_ls_wR_factor_gt 0.0551
_refine_ls_wR_factor_ref 0.0573
_reflns_number_gt 2514
_reflns_number_total 2908
_reflns_threshold_expression >2sigma(I)
_cod_data_source_file c4dt00297k2.cif
_cod_data_source_block 3_100K
_cod_database_code 7029519
_olex2_refinement_description
;
1. Others
 Fixed Uiso: H2A(0.019) H2B(0.019) H3A(0.02) H3B(0.02) H4A(0.02) H4B(0.02)
 H7A(0.022) H7B(0.022) H7C(0.022)
 Fixed X: H2A(0.2876) H2B(0.1473) H3A(0.0409) H3B(0.0072) H4A(0.7374)
 H4B(0.8814) H7A(0.077) H7B(-0.0237) H7C(0.055)
 Fixed Y: H2A(0.5069) H2B(0.509) H3A(0.431) H3B(0.2749) H4A(-0.2794) H4B(-
 0.1359) H7A(-0.3664) H7B(-0.1921) H7C(-0.2048)
 Fixed Z: H2A(-0.2009) H2B(-0.1484) H3A(-0.3039) H3B(-0.2393) H4A(0.3308)
 H4B(0.3456) H7A(0.03) H7B(-0.0115) H7C(0.0939)
;

loop_
_space_group_symop_id
_space_group_symop_operation_xyz
1 'x, y, z'
2 '-x, y+1/2, -z+1/2'
3 '-x, -y, -z'
4 'x, -y-1/2, z-1/2'

loop_
_atom_site_label
_atom_site_type_symbol
_atom_site_fract_x
_atom_site_fract_y
_atom_site_fract_z
_atom_site_U_iso_or_equiv
_atom_site_adp_type
_atom_site_occupancy
_atom_site_symmetry_multiplicity
_atom_site_calc_flag
_atom_site_refinement_flags
Mo1 Mo 0.51456(2) 0.07005(3) 0.060687(13) 0.00879(5) Uani 1 1 d .
S1 S 0.35648(7) 0.33796(8) -0.00542(4) 0.01137(11) Uani 1 1 d .
S2 S 0.63196(8) 0.10444(9) 0.26224(4) 0.01673(13) Uani 1 1 d .
O1 O 0.3013(2) -0.0460(2) 0.08249(11) 0.0115(3) Uani 1 1 d .
O2 O 0.7336(2) 0.1868(2) 0.04808(11) 0.0121(3) Uani 1 1 d .
N1 N 0.6557(2) -0.1349(3) 0.14425(13) 0.0108(4) Uani 1 1 d .
C1 C 0.3015(3) 0.2940(3) -0.11526(15) 0.0106(4) Uani 1 1 d .
C2 C 0.2098(3) 0.4309(3) -0.17940(16) 0.0159(5) Uani 1 1 d .
H2A H 0.2876 0.5069 -0.2009 0.019 Uiso 1 1 calc R
H2B H 0.1473 0.5090 -0.1484 0.019 Uiso 1 1 calc R
C3 C 0.0932(3) 0.3403(3) -0.25919(17) 0.0164(5) Uani 1 1 d .
H3A H 0.0409 0.4310 -0.3039 0.020 Uiso 1 1 calc R
H3B H 0.0072 0.2749 -0.2393 0.020 Uiso 1 1 calc R
C4 C 0.8064(3) -0.2098(4) 0.30002(17) 0.0170(5) Uani 1 1 d .
H4A H 0.7374 -0.2794 0.3308 0.020 Uiso 1 1 calc R
H4B H 0.8814 -0.1359 0.3456 0.020 Uiso 1 1 calc R
C5 C 0.7003(3) -0.0889(3) 0.23329(16) 0.0119(4) Uani 1 1 d .
C6 C 0.2220(3) -0.1518(3) 0.02277(16) 0.0118(4) Uani 1 1 d .
C7 C 0.0695(3) -0.2360(3) 0.03485(17) 0.0149(5) Uani 1 1 d .
H7A H 0.0770 -0.3664 0.0300 0.022 Uiso 1 1 calc R
H7B H -0.0237 -0.1921 -0.0115 0.022 Uiso 1 1 calc R
H7C H 0.0550 -0.2048 0.0939 0.022 Uiso 1 1 calc R

loop_
_atom_site_aniso_label
_atom_site_aniso_U_11
_atom_site_aniso_U_22
_atom_site_aniso_U_33
_atom_site_aniso_U_23
_atom_site_aniso_U_13
_atom_site_aniso_U_12
Mo1 0.00978(9) 0.00868(9) 0.00769(9) -0.00099(7) 0.00178(6) -0.00017(7)
S1 0.0131(3) 0.0099(3) 0.0109(3) -0.0014(2) 0.00251(19) 0.0003(2)
S2 0.0192(3) 0.0175(3) 0.0124(3) -0.0036(2) 0.0021(2) 0.0027(2)
O1 0.0122(7) 0.0122(8) 0.0101(8) -0.0009(6) 0.0028(6) -0.0006(6)
O2 0.0113(8) 0.0135(8) 0.0105(8) -0.0017(6) 0.0012(6) -0.0019(6)
N1 0.0122(9) 0.0110(9) 0.0091(9) -0.0007(7) 0.0023(7) -0.0007(7)
C1 0.0082(10) 0.0114(10) 0.0121(11) 0.0023(8) 0.0024(8) -0.0013(8)
C2 0.0188(11) 0.0124(11) 0.0149(11) 0.0033(9) 0.0013(9) 0.0043(10)
C3 0.0206(12) 0.0161(12) 0.0117(11) 0.0026(9) 0.0029(9) 0.0019(9)
C4 0.0191(12) 0.0194(12) 0.0117(11) 0.0031(9) 0.0026(9) 0.0019(10)
C5 0.0113(10) 0.0133(11) 0.0118(10) 0.0000(8) 0.0042(8) -0.0027(8)
C6 0.0122(10) 0.0109(10) 0.0119(11) 0.0022(8) 0.0024(8) 0.0008(8)
C7 0.0125(10) 0.0175(12) 0.0148(12) -0.0020(9) 0.0038(9) -0.0051(9)

loop_
_atom_type_symbol
_atom_type_description
_atom_type_scat_dispersion_real
_atom_type_scat_dispersion_imag
_atom_type_scat_source
C C 0.0033 0.0016 'International Tables Vol C Tables 4.2.6.8 and 6.1.1.4'
H H 0.0000 0.0000 'International Tables Vol C Tables 4.2.6.8 and 6.1.1.4'
N N 0.0061 0.0033 'International Tables Vol C Tables 4.2.6.8 and 6.1.1.4'
O O 0.0106 0.0060 'International Tables Vol C Tables 4.2.6.8 and 6.1.1.4'
S S 0.1246 0.1234 'International Tables Vol C Tables 4.2.6.8 and 6.1.1.4'
Mo Mo -1.6832 0.6857 'International Tables Vol C Tables 4.2.6.8 and 6.1.1.4'

loop_
_geom_angle_atom_site_label_1
_geom_angle_atom_site_label_2
_geom_angle_atom_site_label_3
_geom_angle
_geom_angle_site_symmetry_1
_geom_angle_site_symmetry_3
Mo1 Mo1 S1 95.955(18) 3_655 .
Mo1 Mo1 O1 91.49(5) 3_655 .
Mo1 Mo1 O2 91.76(5) 3_655 .
Mo1 Mo1 N1 95.95(5) 3_655 .
O1 Mo1 S1 89.99(5) . .
O1 Mo1 N1 89.00(7) . .
O2 Mo1 S1 91.54(5) . .
O2 Mo1 O1 176.24(6) . .
O2 Mo1 N1 88.79(7) . .
N1 Mo1 S1 168.08(5) . .
C1 S1 Mo1 104.06(8) . .
C6 O1 Mo1 117.25(15) . .
C6 O2 Mo1 117.06(15) 3_655 .
C1 N1 Mo1 125.41(16) 3_655 .
C1 N1 C5 121.5(2) 3_655 .
C5 N1 Mo1 113.13(16) . .
N1 C1 S1 118.59(17) 3_655 .
N1 C1 C2 121.2(2) 3_655 .
C2 C1 S1 120.16(18) . .
C1 C2 H2A 109.5 . .
C1 C2 H2B 109.5 . .
C1 C2 C3 110.7(2) . .
H2A C2 H2B 108.1 . .
C3 C2 H2A 109.5 . .
C3 C2 H2B 109.5 . .
C2 C3 H3A 110.2 . .
C2 C3 H3B 110.2 . .
C2 C3 C4 107.4(2) . 3_655
H3A C3 H3B 108.5 . .
C4 C3 H3A 110.2 3_655 .
C4 C3 H3B 110.2 3_655 .
C3 C4 H4A 108.8 3_655 .
C3 C4 H4B 108.8 3_655 .
H4A C4 H4B 107.7 . .
C5 C4 C3 113.7(2) . 3_655
C5 C4 H4A 108.8 . .
C5 C4 H4B 108.8 . .
N1 C5 S2 117.41(18) . .
N1 C5 C4 120.5(2) . .
C4 C5 S2 122.12(18) . .
O1 C6 O2 122.4(2) . 3_655
O1 C6 C7 119.2(2) . .
O2 C6 C7 118.4(2) 3_655 .
C6 C7 H7A 109.5 . .
C6 C7 H7B 109.5 . .
C6 C7 H7C 109.5 . .
H7A C7 H7B 109.5 . .
H7A C7 H7C 109.5 . .
H7B C7 H7C 109.5 . .

loop_
_geom_bond_atom_site_label_1
_geom_bond_atom_site_label_2
_geom_bond_distance
_geom_bond_site_symmetry_2
Mo1 Mo1 2.1080(4) 3_655
Mo1 S1 2.4813(6) .
Mo1 O1 2.1108(16) .
Mo1 O2 2.1083(17) .
Mo1 N1 2.160(2) .
S1 C1 1.676(2) .
S2 C5 1.659(2) .
O1 C6 1.271(3) .
O2 C6 1.273(3) 3_655
N1 C1 1.352(3) 3_655
N1 C5 1.376(3) .
C1 N1 1.352(3) 3_655
C1 C2 1.498(3) .
C2 H2A 0.9900 .
C2 H2B 0.9900 .
C2 C3 1.531(4) .
C3 H3A 0.9900 .
C3 H3B 0.9900 .
C3 C4 1.532(4) 3_655
C4 C3 1.532(4) 3_655
C4 H4A 0.9900 .
C4 H4B 0.9900 .
C4 C5 1.491(3) .
C6 O2 1.273(3) 3_655
C6 C7 1.494(3) .
C7 H7A 0.9800 .
C7 H7B 0.9800 .
C7 H7C 0.9800 .

loop_
_geom_torsion_atom_site_label_1
_geom_torsion_atom_site_label_2
_geom_torsion_atom_site_label_3
_geom_torsion_atom_site_label_4
_geom_torsion
_geom_torsion_site_symmetry_1
_geom_torsion_site_symmetry_4
Mo1 Mo1 S1 C1 -1.51(8) 3_655 .
Mo1 Mo1 O1 C6 -1.49(16) 3_655 .
Mo1 Mo1 O2 C6 3.03(16) 3_655 3_655
Mo1 Mo1 N1 C1 -0.29(19) 3_655 3_655
Mo1 Mo1 N1 C5 179.86(15) 3_655 .
Mo1 S1 C1 N1 1.96(19) . 3_655
Mo1 S1 C1 C2 -176.83(17) . .
Mo1 O1 C6 O2 -0.6(3) . 3_655
Mo1 O1 C6 C7 -179.50(16) . .
Mo1 N1 C5 S2 3.4(2) . .
Mo1 N1 C5 C4 -176.40(17) . .
S1 Mo1 O1 C6 94.47(16) . .
S1 Mo1 O2 C6 -92.98(16) . 3_655
S1 Mo1 N1 C1 176.34(18) . 3_655
S1 Mo1 N1 C5 -3.5(4) . .
S1 C1 C2 C3 -147.66(18) . .
O1 Mo1 S1 C1 -93.00(9) . .
O1 Mo1 O2 C6 153.0(10) . 3_655
O1 Mo1 N1 C1 91.11(19) . 3_655
O1 Mo1 N1 C5 -88.75(16) . .
O2 Mo1 S1 C1 90.43(9) . .
O2 Mo1 O1 C6 -151.5(10) . .
O2 Mo1 N1 C1 -91.93(19) . 3_655
O2 Mo1 N1 C5 88.21(16) . .
N1 Mo1 S1 C1 -178.1(3) . .
N1 Mo1 O1 C6 -97.41(17) . .
N1 Mo1 O2 C6 98.95(17) . 3_655
N1 C1 C2 C3 33.6(3) 3_655 .
C1 N1 C5 S2 -176.45(17) 3_655 .
C1 N1 C5 C4 3.7(3) 3_655 .
C1 C2 C3 C4 -54.6(3) . 3_655
C3 C4 C5 S2 -158.17(19) 3_655 .
C3 C4 C5 N1 21.6(3) 3_655 .
